data_2205559
loop_
_publ_author_name
'Tian-Tian Pan'
'Duan-Jun Xu'

_publ_section_title
;
 A polymorph of
 <i>cis</i>-dichlorobis(phenanthroline-\k^2^<i>N</i>,<i>N</i>')manganese(II)
;
_journal_issue 4
_journal_name_full 'Acta Crystallographica Section E'
_journal_page_first m740
_journal_page_last m742
_journal_paper_doi 10.1107/S1600536805002916
_journal_volume 61
_journal_year 2005
_chemical_formula_iupac '[Mn Cl2 (C24 H16 N4)]'
_chemical_formula_moiety 'C24 H16 Cl2 Mn N4'
_chemical_formula_sum 'C24 H16 Cl2 Mn N4'
_chemical_formula_weight 486.25
_chemical_name_systematic
;
cis-dichlorobis(phenanthroline-\k^2^N,N')manganese(II)
;
_space_group_IT_number 14
_symmetry_cell_setting monoclinic
_symmetry_space_group_name_Hall '-P 2yn'
_symmetry_space_group_name_H-M 'P 1 21/n 1'
_atom_sites_solution_hydrogens geom
_atom_sites_solution_primary direct
_atom_sites_solution_secondary difmap
_audit_creation_method SHELXL-97
_cell_angle_alpha 90.00
_cell_angle_beta 100.178(4)
_cell_angle_gamma 90.00
_cell_formula_units_Z 4
_cell_length_a 10.1597(18)
_cell_length_b 17.105(2)
_cell_length_c 12.593(2)
_cell_measurement_reflns_used 8668
_cell_measurement_temperature 295(2)
_cell_measurement_theta_max 24.0
_cell_measurement_theta_min 2.5
_cell_volume 2154.0(6)
_computing_cell_refinement PROCESS-AUTO
_computing_data_collection 'PROCESS-AUTO (Rigaku Corporation, 1998)'
_computing_data_reduction 'CrystalStructure (Rigaku/MSC & Rigaku Corporation, 2002)'
_computing_molecular_graphics 'ORTEP-3 for Windows (Farrugia, 1997)'
_computing_publication_material 'WinGX (Farrugia, 1999)'
_computing_structure_refinement 'SHELXL97 (Sheldrick, 1997)'
_computing_structure_solution 'SIR92 (Altomare <i>et al.</i>, 1993)'
_diffrn_ambient_temperature 295(2)
_diffrn_detector_area_resol_mean 10.00
_diffrn_measured_fraction_theta_full 0.98
_diffrn_measured_fraction_theta_max 0.98
_diffrn_measurement_device_type 'Rigaku R-AXIS RAPID'
_diffrn_measurement_method \w
_diffrn_radiation_monochromator graphite
_diffrn_radiation_source 'fine-focus sealed tube'
_diffrn_radiation_type MoK\a
_diffrn_radiation_wavelength 0.71073
_diffrn_reflns_av_R_equivalents 0.095
_diffrn_reflns_av_sigmaI/netI 0.068
_diffrn_reflns_limit_h_max 12
_diffrn_reflns_limit_h_min -12
_diffrn_reflns_limit_k_max 19
_diffrn_reflns_limit_k_min -20
_diffrn_reflns_limit_l_max 14
_diffrn_reflns_limit_l_min -14
_diffrn_reflns_number 10079
_diffrn_reflns_theta_full 25.0
_diffrn_reflns_theta_max 25.0
_diffrn_reflns_theta_min 2.0
_diffrn_standards_decay_% 0
_diffrn_standards_interval_count 0
_diffrn_standards_interval_time 0
_diffrn_standards_number 0
_exptl_absorpt_coefficient_mu 0.880
_exptl_absorpt_correction_T_max 0.870
_exptl_absorpt_correction_T_min 0.700
_exptl_absorpt_correction_type multi-scan
_exptl_absorpt_process_details '(ABSCOR; Higashi, 1995)'
_exptl_crystal_colour yellow
_exptl_crystal_density_diffrn 1.499
_exptl_crystal_density_method 'not measured'
_exptl_crystal_description prism
_exptl_crystal_F_000 988
_exptl_crystal_size_max 0.40
_exptl_crystal_size_mid 0.21
_exptl_crystal_size_min 0.16
_refine_diff_density_max 0.72
_refine_diff_density_min -0.61
_refine_ls_extinction_method none
_refine_ls_goodness_of_fit_ref 1.038
_refine_ls_hydrogen_treatment constr
_refine_ls_matrix_type full
_refine_ls_number_parameters 280
_refine_ls_number_reflns 3724
_refine_ls_number_restraints 0
_refine_ls_restrained_S_all 1.038
_refine_ls_R_factor_all 0.099
_refine_ls_R_factor_gt 0.075
_refine_ls_shift/su_max 0.001
_refine_ls_shift/su_mean 0.000
_refine_ls_structure_factor_coef Fsqd
_refine_ls_weighting_details 'calc w = 1/[\s^2^(Fo^2^)+(0.132P)^2^+1.1079P] where P = (Fo^2^+2Fc^2^)/3'
_refine_ls_weighting_scheme calc
_refine_ls_wR_factor_gt 0.199
_refine_ls_wR_factor_ref 0.221
_reflns_number_gt 2669
_reflns_number_total 3724
_reflns_threshold_expression I>2\s(I)
_cod_data_source_file ob6468.cif
_cod_data_source_block I
_cod_depositor_comments
;
The following automatic conversions were performed:
'_symmetry_cell_setting' value 'Monoclinic' changed to 'monoclinic'
according to '/home/saulius/struct/CIF-dictionaries/cif_core.dic'
dictionary named 'cif_core.dic' version 2.4.1 from 2010-06-29.

Automatic conversion script
Id: cif_fix_enum 1527 2010-12-29 10:47:43Z saulius 

The following automatic conversions were performed:

'_symmetry_cell_setting' value 'Monoclinic' changed to 'monoclinic'
according to /home/saulius/struct/CIF-dictionaries/cif_core.dic
dictionary named 'cif_core.dic' version 2.4.1 from 2010-06-29.

Automatic conversion script
Id: cif_fix_values 1715 2011-07-08 13:25:40Z adriana 
;
_cod_original_cell_volume 2154.1(6)
_cod_original_sg_symbol_H-M 'P 21/n'
_cod_database_code 2205559
_cod_database_fobs_code 2205559

loop_
_symmetry_equiv_pos_as_xyz
'x, y, z'
'-x+1/2, y+1/2, -z+1/2'
'-x, -y, -z'
'x-1/2, -y-1/2, z-1/2'

loop_
_atom_site_label
_atom_site_fract_x
_atom_site_fract_y
_atom_site_fract_z
_atom_site_U_iso_or_equiv
_atom_site_adp_type
_atom_site_calc_flag
_atom_site_refinement_flags
_atom_site_occupancy
_atom_site_type_symbol
Mn 0.59810(7) 0.27394(4) 0.27893(5) 0.0418(3) Uani d . 1 Mn
Cl1 0.40300(12) 0.35663(7) 0.20448(9) 0.0527(4) Uani d . 1 Cl
Cl2 0.76685(16) 0.36887(9) 0.35035(11) 0.0699(5) Uani d . 1 Cl
N1 0.4553(4) 0.1636(2) 0.2503(3) 0.0476(9) Uani d . 1 N
N2 0.5505(4) 0.2341(2) 0.4393(3) 0.0474(10) Uani d . 1 N
N3 0.7533(4) 0.1704(2) 0.2976(3) 0.0438(9) Uani d . 1 N
N4 0.6517(4) 0.2491(2) 0.1156(3) 0.0445(9) Uani d . 1 N
C1 0.4087(6) 0.1278(3) 0.1575(4) 0.0593(14) Uani d . 1 C
H1 0.4278 0.1497 0.0943 0.071 Uiso calc R 1 H
C2 0.3337(7) 0.0604(4) 0.1493(5) 0.0752(17) Uani d . 1 C
H2 0.3045 0.0374 0.0823 0.090 Uiso calc R 1 H
C3 0.3028(7) 0.0275(4) 0.2402(5) 0.0760(18) Uani d . 1 C
H3 0.2517 -0.0179 0.2360 0.091 Uiso calc R 1 H
C4 0.3489(6) 0.0630(3) 0.3403(4) 0.0611(14) Uani d . 1 C
C5 0.3185(6) 0.0338(4) 0.4401(5) 0.0786(18) Uani d . 1 C
H5 0.2666 -0.0110 0.4400 0.094 Uiso calc R 1 H
C6 0.3643(6) 0.0703(4) 0.5331(5) 0.0766(18) Uani d . 1 C
H6 0.3433 0.0501 0.5966 0.092 Uiso calc R 1 H
C7 0.4435(5) 0.1387(3) 0.5385(4) 0.0600(14) Uani d . 1 C
C8 0.4936(6) 0.1791(4) 0.6342(4) 0.0717(17) Uani d . 1 C
H8 0.4743 0.1620 0.6999 0.086 Uiso calc R 1 H
C9 0.5708(6) 0.2436(4) 0.6294(4) 0.0669(16) Uani d . 1 C
H9 0.6062 0.2699 0.6927 0.080 Uiso calc R 1 H
C10 0.5973(6) 0.2705(3) 0.5320(4) 0.0579(14) Uani d . 1 C
H10 0.6492 0.3152 0.5309 0.069 Uiso calc R 1 H
C11 0.4760(5) 0.1703(3) 0.4418(3) 0.0465(11) Uani d . 1 C
C12 0.4253(5) 0.1308(3) 0.3413(4) 0.0476(11) Uani d . 1 C
C13 0.8029(5) 0.1311(3) 0.3874(4) 0.0520(12) Uani d . 1 C
H13 0.7828 0.1483 0.4528 0.062 Uiso calc R 1 H
C14 0.8832(5) 0.0656(3) 0.3869(4) 0.0587(13) Uani d . 1 C
H14 0.9156 0.0399 0.4513 0.070 Uiso calc R 1 H
C15 0.9151(6) 0.0385(3) 0.2931(4) 0.0604(14) Uani d . 1 C
H15 0.9668 -0.0063 0.2922 0.073 Uiso calc R 1 H
C16 0.8676(5) 0.0801(3) 0.1969(4) 0.0503(12) Uani d . 1 C
C17 0.8986(6) 0.0579(3) 0.0945(4) 0.0646(15) Uani d . 1 C
H17 0.9520 0.0143 0.0900 0.078 Uiso calc R 1 H
C18 0.8517(6) 0.0992(3) 0.0047(4) 0.0611(14) Uani d . 1 C
H18 0.8755 0.0846 -0.0606 0.073 Uiso calc R 1 H
C19 0.7663(5) 0.1647(3) 0.0081(4) 0.0481(11) Uani d . 1 C
C20 0.7115(6) 0.2083(3) -0.0842(4) 0.0599(14) Uani d . 1 C
H20 0.7301 0.1947 -0.1515 0.072 Uiso calc R 1 H
C21 0.6308(6) 0.2709(4) -0.0739(4) 0.0623(15) Uani d . 1 C
H21 0.5951 0.3006 -0.1340 0.075 Uiso calc R 1 H
C22 0.6024(6) 0.2896(3) 0.0279(4) 0.0555(13) Uani d . 1 C
H22 0.5470 0.3320 0.0342 0.067 Uiso calc R 1 H
C23 0.7318(4) 0.1881(3) 0.1069(3) 0.0420(10) Uani d . 1 C
C24 0.7867(5) 0.1447(3) 0.2032(3) 0.0432(10) Uani d . 1 C

loop_
_atom_site_aniso_label
_atom_site_aniso_U_11
_atom_site_aniso_U_22
_atom_site_aniso_U_33
_atom_site_aniso_U_12
_atom_site_aniso_U_13
_atom_site_aniso_U_23
Mn 0.0540(5) 0.0462(5) 0.0237(4) 0.0023(3) 0.0025(3) -0.0006(3)
Cl1 0.0594(8) 0.0514(8) 0.0471(7) 0.0066(5) 0.0089(6) 0.0047(5)
Cl2 0.0797(10) 0.0704(9) 0.0560(8) -0.0182(8) 0.0018(7) -0.0119(7)
N1 0.054(2) 0.057(2) 0.0296(18) -0.006(2) 0.0001(16) -0.0015(17)
N2 0.053(2) 0.058(3) 0.0289(19) 0.007(2) 0.0028(17) -0.0034(17)
N3 0.051(2) 0.048(2) 0.0292(18) 0.0020(18) -0.0031(16) -0.0014(16)
N4 0.051(2) 0.052(2) 0.0280(18) 0.0028(19) -0.0008(16) 0.0015(17)
C1 0.074(3) 0.069(3) 0.031(2) -0.010(3) -0.002(2) 0.003(2)
C2 0.090(4) 0.077(4) 0.054(3) -0.024(4) 0.001(3) -0.009(3)
C3 0.085(4) 0.071(4) 0.068(4) -0.034(3) 0.003(3) -0.002(3)
C4 0.065(3) 0.064(3) 0.053(3) -0.010(3) 0.005(3) 0.011(3)
C5 0.079(4) 0.086(4) 0.071(4) -0.024(4) 0.012(3) 0.018(3)
C6 0.079(4) 0.093(5) 0.060(4) 0.000(4) 0.017(3) 0.031(3)
C7 0.065(3) 0.078(4) 0.038(3) 0.007(3) 0.013(2) 0.014(3)
C8 0.078(4) 0.107(5) 0.032(3) 0.016(4) 0.016(3) 0.021(3)
C9 0.074(4) 0.096(4) 0.028(2) 0.012(4) 0.000(2) -0.005(3)
C10 0.065(3) 0.077(4) 0.030(2) 0.000(3) 0.002(2) -0.008(2)
C11 0.049(3) 0.057(3) 0.032(2) 0.001(2) 0.0044(19) 0.006(2)
C12 0.049(3) 0.057(3) 0.035(2) -0.004(2) 0.005(2) 0.006(2)
C13 0.054(3) 0.066(3) 0.032(2) 0.004(3) -0.004(2) 0.002(2)
C14 0.062(3) 0.058(3) 0.050(3) 0.005(3) -0.006(2) 0.015(2)
C15 0.061(3) 0.051(3) 0.065(3) 0.012(3) 0.000(3) 0.009(3)
C16 0.059(3) 0.045(3) 0.045(3) 0.005(2) 0.005(2) -0.005(2)
C17 0.071(4) 0.063(3) 0.060(3) 0.019(3) 0.014(3) -0.007(3)
C18 0.066(3) 0.072(4) 0.046(3) 0.006(3) 0.012(2) -0.017(3)
C19 0.052(3) 0.058(3) 0.034(2) -0.001(2) 0.005(2) -0.010(2)
C20 0.070(3) 0.085(4) 0.024(2) 0.010(3) 0.006(2) -0.007(2)
C21 0.073(4) 0.088(4) 0.024(2) 0.014(3) 0.002(2) 0.005(2)
C22 0.066(3) 0.069(3) 0.031(2) 0.021(3) 0.007(2) 0.008(2)
C23 0.045(2) 0.049(3) 0.030(2) 0.003(2) 0.0014(18) -0.0011(19)
C24 0.047(2) 0.049(3) 0.032(2) -0.001(2) 0.0008(19) -0.0017(19)

loop_
_atom_type_symbol
_atom_type_description
_atom_type_scat_dispersion_real
_atom_type_scat_dispersion_imag
_atom_type_scat_source
C C 0.0033 0.0000 'International Tables Vol C Tables 4.2.6.8 and 6.1.1.4'
H H 0.0000 0.0000 'International Tables Vol C Tables 4.2.6.8 and 6.1.1.4'
N N 0.0061 0.0000 'International Tables Vol C Tables 4.2.6.8 and 6.1.1.4'
Mn Mn 0.3368 0.0000 'International Tables Vol C Tables 4.2.6.8 and 6.1.1.4'
Cl Cl 0.1484 0.0000 'International Tables Vol C Tables 4.2.6.8 and 6.1.1.4'

loop_
_geom_angle_atom_site_label_1
_geom_angle_atom_site_label_2
_geom_angle_atom_site_label_3
_geom_angle
_geom_angle_publ_flag
Cl1 Mn Cl2 102.97(6) yes
N4 Mn N2 151.63(15) yes
N4 Mn N3 71.61(13) ?
N2 Mn N3 85.97(13) ?
N4 Mn N1 87.21(14) ?
N2 Mn N1 71.00(13) ?
N3 Mn N1 78.30(15) ?
N4 Mn Cl2 101.29(11) ?
N2 Mn Cl2 96.87(11) ?
N3 Mn Cl2 92.86(10) ?
N1 Mn Cl2 165.27(10) yes
N4 Mn Cl1 93.91(10) ?
N2 Mn Cl1 103.08(11) ?
N3 Mn Cl1 160.51(9) yes
N1 Mn Cl1 88.27(11) ?
C1 N1 C12 116.9(4) ?
C1 N1 Mn 127.9(3) ?
C12 N1 Mn 115.0(3) ?
C11 N2 C10 118.6(4) ?
C11 N2 Mn 118.7(3) ?
C10 N2 Mn 122.7(4) ?
C13 N3 C24 117.5(4) ?
C13 N3 Mn 127.4(3) ?
C24 N3 Mn 114.8(3) ?
C22 N4 C23 119.0(4) ?
C22 N4 Mn 123.0(3) ?
C23 N4 Mn 118.0(3) ?
N1 C1 C2 123.9(5) ?
N1 C1 H1 118.0 ?
C2 C1 H1 118.0 ?
C3 C2 C1 119.3(5) ?
C3 C2 H2 120.3 ?
C1 C2 H2 120.3 ?
C2 C3 C4 119.2(5) ?
C2 C3 H3 120.4 ?
C4 C3 H3 120.4 ?
C12 C4 C3 117.7(5) ?
C12 C4 C5 119.1(5) ?
C3 C4 C5 123.2(5) ?
C6 C5 C4 120.6(6) ?
C6 C5 H5 119.7 ?
C4 C5 H5 119.7 ?
C5 C6 C7 122.4(5) ?
C5 C6 H6 118.8 ?
C7 C6 H6 118.8 ?
C8 C7 C6 124.3(5) ?
C8 C7 C11 116.4(5) ?
C6 C7 C11 119.3(5) ?
C9 C8 C7 119.0(5) ?
C9 C8 H8 120.5 ?
C7 C8 H8 120.5 ?
C8 C9 C10 121.0(5) ?
C8 C9 H9 119.5 ?
C10 C9 H9 119.5 ?
N2 C10 C9 121.7(5) ?
N2 C10 H10 119.2 ?
C9 C10 H10 119.1 ?
N2 C11 C7 123.3(4) ?
N2 C11 C12 118.5(4) ?
C7 C11 C12 118.1(5) ?
N1 C12 C4 122.9(4) ?
N1 C12 C11 116.6(4) ?
C4 C12 C11 120.5(4) ?
N3 C13 C14 122.4(4) ?
N3 C13 H13 118.8 ?
C14 C13 H13 118.8 ?
C15 C14 C13 120.7(5) ?
C15 C14 H14 119.7 ?
C13 C14 H14 119.7 ?
C14 C15 C16 118.3(5) ?
C14 C15 H15 120.8 ?
C16 C15 H15 120.8 ?
C24 C16 C15 117.9(4) ?
C24 C16 C17 119.3(5) ?
C15 C16 C17 122.8(5) ?
C18 C17 C16 121.1(5) ?
C18 C17 H17 119.5 ?
C16 C17 H17 119.5 ?
C17 C18 C19 120.9(5) ?
C17 C18 H18 119.5 ?
C19 C18 H18 119.5 ?
C23 C19 C20 116.9(4) ?
C23 C19 C18 120.0(4) ?
C20 C19 C18 123.1(4) ?
C21 C20 C19 119.5(4) ?
C21 C20 H20 120.3 ?
C19 C20 H20 120.3 ?
C20 C21 C22 119.3(5) ?
C20 C21 H21 120.4 ?
C22 C21 H21 120.4 ?
N4 C22 C21 122.4(5) ?
N4 C22 H22 118.8 ?
C21 C22 H22 118.8 ?
N4 C23 C19 123.0(4) ?
N4 C23 C24 118.7(4) ?
C19 C23 C24 118.4(4) ?
N3 C24 C16 123.1(4) ?
N3 C24 C23 116.6(4) ?
C16 C24 C23 120.3(4) ?

loop_
_geom_bond_atom_site_label_1
_geom_bond_atom_site_label_2
_geom_bond_distance
_geom_bond_publ_flag
Mn Cl1 2.4804(14) y
Mn Cl2 2.4167(15) y
Mn N1 2.369(4) y
Mn N2 2.264(4) y
Mn N3 2.355(4) y
Mn N4 2.259(4) y
N1 C1 1.330(6) ?
N1 C12 1.359(6) ?
N2 C11 1.332(6) ?
N2 C10 1.334(6) ?
N3 C13 1.336(6) ?
N3 C24 1.364(5) ?
N4 C22 1.324(6) ?
N4 C23 1.340(6) ?
C1 C2 1.376(8) ?
C1 H1 0.9300 ?
C2 C3 1.361(8) ?
C2 H2 0.9300 ?
C3 C4 1.403(8) ?
C3 H3 0.9300 ?
C4 C12 1.395(7) ?
C4 C5 1.436(7) ?
C5 C6 1.337(9) ?
C5 H5 0.9300 ?
C6 C7 1.415(8) ?
C6 H6 0.9300 ?
C7 C8 1.404(8) ?
C7 C11 1.422(6) ?
C8 C9 1.361(9) ?
C8 H8 0.9300 ?
C9 C10 1.382(7) ?
C9 H9 0.9300 ?
C10 H10 0.9300 ?
C11 C12 1.446(6) ?
C13 C14 1.388(7) ?
C13 H13 0.9300 ?
C14 C15 1.360(8) ?
C14 H14 0.9300 ?
C15 C16 1.414(7) ?
C15 H15 0.9300 ?
C16 C24 1.389(7) ?
C16 C17 1.432(7) ?
C17 C18 1.347(8) ?
C17 H17 0.9300 ?
C18 C19 1.422(7) ?
C18 H18 0.9300 ?
C19 C23 1.408(6) ?
C19 C20 1.411(7) ?
C20 C21 1.368(8) ?
C20 H20 0.9300 ?
C21 C22 1.401(7) ?
C21 H21 0.9300 ?
C22 H22 0.9300 ?
C23 C24 1.448(6) ?

loop_
_geom_hbond_atom_site_label_D
_geom_hbond_atom_site_label_H
_geom_hbond_atom_site_label_A
_geom_hbond_site_symmetry_A
_geom_hbond_distance_DH
_geom_hbond_distance_HA
_geom_hbond_distance_DA
_geom_hbond_angle_DHA
_geom_hbond_publ_flag
C20 H20 Cl1 4_665 0.93 2.88 3.733(5) 154 no
C15 H15 Cl1 2_645 0.93 2.69 3.616(6) 175 y

loop_
_cod_related_entry_id
_cod_related_entry_database
_cod_related_entry_code
1 ChemSpider 30654800
